data_2012917
loop_
_publ_author_name
'Rozier, Patrick'
'Vendier, Laure'
'Galy, Jean'

_publ_section_title
;
 KVTeO~5~ and a redetermination of the Na homologue
;
_journal_issue 9
_journal_name_full 'Acta Crystallographica Section C'
_journal_page_first i111
_journal_page_last i113
_journal_paper_doi 10.1107/S0108270102011708
_journal_volume 58
_journal_year 2002
_chemical_formula_structural 'K V Te O5'
_chemical_formula_sum 'K O5 Te V'
_chemical_formula_weight 297.64
_chemical_name_systematic 'potassium vanadium tellurite'
_space_group_IT_number 14
_symmetry_cell_setting monoclinic
_symmetry_space_group_name_Hall '-P 2ybc'
_symmetry_space_group_name_H-M 'P 1 21/c 1'
_atom_sites_solution_primary direct
_audit_creation_method SHELXL
_cell_angle_alpha 90
_cell_angle_beta 105.100(3)
_cell_angle_gamma 90
_cell_formula_units_Z 4
_cell_length_a 6.3870(3)
_cell_length_b 11.6150(8)
_cell_length_c 6.8840(3)
_cell_measurement_reflns_used 3558
_cell_measurement_temperature 293(2)
_cell_measurement_theta_max 34.97
_cell_measurement_theta_min 1.00
_cell_volume 493.06(5)
_computing_cell_refinement 'DENZO-SMN (Otwinowski & Minor, 1997)'
_computing_data_collection 'COLLECT (Nonius, 1998)'
_computing_data_reduction DENZO-SMN
_computing_molecular_graphics 'ORTEPIII (Burnett & Johnson, 1996)'
_computing_publication_material SHELXL97
_computing_structure_refinement 'SHELXL97 (Sheldrick, 1997)'
_computing_structure_solution 'SHELXS97 (Sheldrick, 1997)'
_diffrn_ambient_temperature 293(2)
_diffrn_measured_fraction_theta_full 0.99
_diffrn_measured_fraction_theta_max 0.99
_diffrn_measurement_device 'Nonius KappaCCD area-detector'
_diffrn_measurement_method '\y and \w'
_diffrn_radiation_monochromator graphite
_diffrn_radiation_source 'fine-focus sealed tube'
_diffrn_radiation_type 'Mo K\a'
_diffrn_radiation_wavelength 0.71073
_diffrn_reflns_av_R_equivalents 0.036
_diffrn_reflns_av_sigmaI/netI 0.063
_diffrn_reflns_limit_h_max 10
_diffrn_reflns_limit_h_min -10
_diffrn_reflns_limit_k_max 16
_diffrn_reflns_limit_k_min -18
_diffrn_reflns_limit_l_max 11
_diffrn_reflns_limit_l_min -10
_diffrn_reflns_number 3494
_diffrn_reflns_theta_full 34.99
_diffrn_reflns_theta_max 34.99
_diffrn_reflns_theta_min 3.30
_exptl_absorpt_coefficient_mu 8.577
_exptl_absorpt_correction_type none
_exptl_crystal_colour colourless
_exptl_crystal_density_diffrn 4.010
_exptl_crystal_density_meas 4.000(10)
_exptl_crystal_density_method 'helium pycnometry'
_exptl_crystal_description block
_exptl_crystal_F_000 536
_exptl_crystal_size_max 0.06
_exptl_crystal_size_mid 0.06
_exptl_crystal_size_min 0.05
_refine_diff_density_max 1.97
_refine_diff_density_min -1.78
_refine_ls_extinction_coef 0.0199(8)
_refine_ls_extinction_expression Fc^*^=kFc[1+0.001xFc^2^\l^3^/sin(2\q)]^-1/4^
_refine_ls_extinction_method 'SHELXL97 (Sheldrick, 1997)'
_refine_ls_goodness_of_fit_all 1.040
_refine_ls_goodness_of_fit_ref 1.084
_refine_ls_hydrogen_treatment none
_refine_ls_matrix_type full
_refine_ls_number_parameters 74
_refine_ls_number_reflns 2137
_refine_ls_number_restraints 0
_refine_ls_restrained_S_all 1.040
_refine_ls_restrained_S_obs 1.084
_refine_ls_R_factor_all 0.047
_refine_ls_R_factor_gt 0.033
_refine_ls_shift/su_max 0.001
_refine_ls_shift/su_mean 0.000
_refine_ls_structure_factor_coef Fsqd
_refine_ls_weighting_details 'w = 1/[\s^2^(Fo^2^)+(0.0163P)^2^+0.1396P] where P=(Fo^2^+2Fc^2^)/3'
_refine_ls_weighting_scheme calc
_refine_ls_wR_factor_all 0.068
_refine_ls_wR_factor_ref 0.063
_reflns_number_gt 1726
_reflns_number_total 2137
_reflns_threshold_expression I>2\s(I)
_cod_data_source_file br1380.cif
_cod_data_source_block I
_cod_original_sg_symbol_H-M 'P 21/c'
_cod_database_code 2012917
_cod_database_fobs_code 2012917

loop_
_symmetry_equiv_pos_as_xyz
'x, y, z'
'-x, y+1/2, -z+1/2'
'-x, -y, -z'
'x, -y-1/2, z-1/2'

loop_
_atom_site_aniso_label
_atom_site_aniso_U_11
_atom_site_aniso_U_22
_atom_site_aniso_U_33
_atom_site_aniso_U_12
_atom_site_aniso_U_13
_atom_site_aniso_U_23
Te 0.01030(12) 0.01243(13) 0.00965(12) 0.00054(7) 0.00169(8) 0.00056(7)
V 0.0099(2) 0.0130(3) 0.0095(2) -0.00094(19) 0.00219(19) 0.0002(2)
K 0.0145(3) 0.0225(4) 0.0173(3) 0.0026(3) 0.0019(3) -0.0039(3)
O1 0.0144(11) 0.0185(13) 0.0097(9) 0.0023(9) 0.0032(8) 0.0029(9)
O2 0.0190(11) 0.0249(16) 0.0189(12) 0.0071(11) 0.0043(9) -0.0005(10)
O3 0.0157(10) 0.0243(15) 0.0142(11) -0.0041(10) 0.0023(9) 0.0032(10)
O4 0.0132(11) 0.0170(13) 0.0146(10) -0.0012(10) 0.0009(9) -0.0039(9)
O5 0.0114(10) 0.0133(12) 0.0163(10) 0.0020(9) 0.0013(8) 0.0033(9)

loop_
_atom_site_label
_atom_site_fract_x
_atom_site_fract_y
_atom_site_fract_z
_atom_site_U_iso_or_equiv
_atom_site_thermal_displace_type
_atom_site_calc_flag
_atom_site_refinement_flags
_atom_site_occupancy
_atom_site_disorder_group
_atom_site_type_symbol
Te 0.75746(3) 0.551830(19) 0.39923(3) 0.01096(8) Uani d . 1 . Te
V 0.33917(8) 0.37967(5) 0.09575(7) 0.01085(12) Uani d . 1 . V
K 0.82118(12) 0.18937(7) 0.33511(11) 0.01857(17) Uani d . 1 . K
O1 0.1900(4) 0.4532(2) -0.1372(3) 0.0142(5) Uani d . 1 . O
O2 0.5186(4) 0.2930(2) 0.0463(4) 0.0211(6) Uani d . 1 . O
O3 0.1618(4) 0.3042(2) 0.1764(3) 0.0183(5) Uani d . 1 . O
O4 0.4607(4) 0.4850(2) 0.2839(3) 0.0154(5) Uani d . 1 . O
O5 0.8792(3) 0.4093(2) 0.4900(3) 0.0141(5) Uani d . 1 . O

loop_
_atom_type_symbol
_atom_type_description
_atom_type_scat_dispersion_real
_atom_type_scat_dispersion_imag
_atom_type_scat_source
K K 0.2009 0.2494 'International Tables Vol C Tables 4.2.6.8 and 6.1.1.4'
V V 0.3005 0.5294 'International Tables Vol C Tables 4.2.6.8 and 6.1.1.4'
Te Te -0.5308 1.6751 'International Tables Vol C Tables 4.2.6.8 and 6.1.1.4'
O O 0.0106 0.0060 'International Tables Vol C Tables 4.2.6.8 and 6.1.1.4'

loop_
_geom_angle_atom_site_label_1
_geom_angle_atom_site_label_2
_geom_angle_atom_site_label_3
_geom_angle_site_symmetry_1
_geom_angle_site_symmetry_3
_geom_angle
_geom_angle_publ_flag
O5 Te O1 . 3_665 97.36(10) yes
O5 Te O4 . . 93.27(10) yes
O1 Te O4 3_665 . 89.70(10) yes
O5 Te O5 . 3_766 76.46(11) yes
O1 Te O5 3_665 3_766 84.77(9) yes
O4 Te O5 . 3_766 167.57(10) yes
O5 Te K . 2_755 103.53(7) ?
O4 Te K . 2_755 133.51(7) ?
O5 Te K . 2_655 139.18(7) ?
O1 Te K 3_665 2_655 90.15(7) ?
O5 Te K 3_766 2_655 144.33(7) ?
K Te K 2_755 2_655 110.10(2) ?
O1 Te K 3_665 4_566 131.85(7) ?
O4 Te K . 4_566 85.86(7) ?
O5 Te K 3_766 4_566 89.55(6) ?
K Te K 2_755 4_566 130.936(11) ?
K Te K 2_655 4_566 118.933(12) ?
O5 Te K . 3_766 109.32(7) ?
O1 Te K 3_665 3_766 100.65(7) ?
O4 Te K . 3_766 153.45(7) ?
K Te K 2_755 3_766 55.559(11) ?
K Te K 2_655 3_766 108.532(9) ?
K Te K 4_566 3_766 104.325(8) ?
O2 V O3 . . 109.06(13) yes
O2 V O4 . . 112.01(12) yes
O3 V O4 . . 109.02(12) yes
O2 V O1 . . 109.68(12) yes
O3 V O1 . . 107.17(11) yes
O4 V O1 . . 109.77(11) yes
O2 V K . 4_465 112.51(9) ?
O3 V K . 4_465 52.65(8) ?
O4 V K . 4_465 135.39(8) ?
O1 V K . 4_465 56.19(8) ?
O2 V K . . 36.41(9) ?
O3 V K . . 95.47(9) ?
O4 V K . . 86.24(8) ?
O1 V K . . 145.27(8) ?
K V K 4_465 . 130.874(18) ?
O2 V K . 2_655 147.00(10) ?
O3 V K . 2_655 103.37(10) ?
O4 V K . 2_655 49.34(8) ?
O1 V K . 2_655 64.96(8) ?
K V K 4_465 2_655 91.84(2) ?
K V K . 2_655 135.240(19) ?
O2 V K . 4_565 28.53(10) ?
O3 V K . 4_565 136.07(10) ?
O4 V K . 4_565 102.64(8) ?
O1 V K . 4_565 89.24(8) ?
K V K 4_465 4_565 117.81(2) ?
K V K . 4_565 56.651(15) ?
K V K 2_655 4_565 120.401(19) ?
O2 K O2 . 4_566 83.49(7) ?
O2 K O5 . 4_565 77.22(7) ?
O2 K O5 4_566 4_565 140.38(8) ?
O2 K O5 . . 82.44(7) ?
O2 K O5 4_566 . 76.43(8) ?
O5 K O5 4_565 . 133.33(8) ?
O2 K O3 . 4_666 151.59(9) ?
O2 K O3 4_566 4_666 93.18(7) ?
O5 K O3 4_565 4_666 119.61(7) ?
O5 K O3 . 4_666 69.40(7) ?
O2 K O1 . 4_666 137.58(8) ?
O2 K O1 4_566 4_666 134.52(8) ?
O5 K O1 4_565 4_666 61.29(7) ?
O5 K O1 . 4_666 119.22(7) ?
O3 K O1 4_666 4_666 60.18(7) ?
O2 K O4 . 2_645 83.44(7) ?
O2 K O4 4_566 2_645 75.05(7) ?
O5 K O4 4_565 2_645 68.65(7) ?
O5 K O4 . 2_645 149.36(7) ?
O3 K O4 4_666 2_645 123.05(8) ?
O1 K O4 4_666 2_645 89.15(7) ?
O2 K O3 . 1_655 88.92(7) ?
O2 K O3 4_566 1_655 148.22(8) ?
O5 K O3 4_565 1_655 66.13(7) ?
O5 K O3 . 1_655 71.99(7) ?
O3 K O3 4_666 1_655 79.14(7) ?
O1 K O3 4_666 1_655 67.39(7) ?
O4 K O3 2_645 1_655 134.73(7) ?
O2 K V . 4_666 155.35(6) ?
O2 K V 4_566 4_666 117.59(5) ?
O5 K V 4_565 4_666 91.49(5) ?
O5 K V . 4_666 90.01(5) ?
O3 K V 4_666 4_666 28.23(5) ?
O1 K V 4_666 4_666 32.65(5) ?
O4 K V 2_645 4_666 113.07(5) ?
O3 K V 1_655 4_666 66.44(5) ?
O2 K K . 4_565 46.75(6) ?
O2 K K 4_566 4_565 129.75(6) ?
O5 K K 4_565 4_565 47.57(5) ?
O5 K K . 4_565 88.54(6) ?
O3 K K 4_666 4_565 126.04(6) ?
O1 K K 4_666 4_565 94.76(5) ?
O4 K K 2_645 4_565 101.19(5) ?
O3 K K 1_655 4_565 46.97(5) ?
V K K 4_666 4_565 109.930(15) ?
O2 K K . 4_566 110.10(6) ?
O2 K K 4_566 4_566 45.85(5) ?
O5 K K 4_565 4_566 172.08(5) ?
O5 K K . 4_566 47.41(5) ?
O3 K K 4_666 4_566 52.48(5) ?
O1 K K 4_666 4_566 110.98(5) ?
O4 K K 2_645 4_566 114.38(5) ?
O3 K K 1_655 4_566 110.16(5) ?
V K K 4_666 4_566 80.596(14) ?
K K K 4_565 4_566 135.49(5) ?
O2 K V . . 21.19(5) ?
O2 K V 4_566 . 65.07(5) ?
O5 K V 4_565 . 98.29(5) ?
O5 K V . . 68.93(5) ?
O3 K V 4_666 . 136.41(6) ?
O1 K V 4_666 . 158.58(5) ?
O4 K V 2_645 . 88.90(5) ?
O3 K V 1_655 . 99.59(5) ?
V K V 4_666 . 157.97(3) ?
K K V 4_565 . 64.76(2) ?
K K V 4_566 . 89.18(2) ?
V O1 Te . 3_665 128.66(13) ?
V O1 K . 4_465 91.16(9) ?
Te O1 K 3_665 4_465 105.30(10) ?
V O2 K . . 122.40(12) ?
V O2 K . 4_565 134.82(15) ?
K O2 K . 4_565 87.40(7) ?
V O3 K . 4_465 99.12(10) ?
V O3 K . 1_455 174.13(14) ?
K O3 K 4_465 1_455 80.55(6) ?
V O4 Te . . 136.97(14) ?
V O4 K . 2_655 103.17(9) ?
Te O4 K . 2_655 104.01(10) ?
Te O5 Te . 3_766 103.54(11) ?
Te O5 K . 4_566 121.41(11) ?
Te O5 K 3_766 4_566 98.47(7) ?
Te O5 K . . 133.68(10) ?
Te O5 K 3_766 . 109.50(9) ?
K O5 K 4_566 . 85.02(7) ?

loop_
_geom_bond_atom_site_label_1
_geom_bond_atom_site_label_2
_geom_bond_site_symmetry_2
_geom_bond_distance
_geom_bond_publ_flag
Te O5 . 1.866(2) yes
Te O1 3_665 1.920(2) yes
Te O4 . 2.010(2) yes
Te O5 3_766 2.291(2) yes
Te K 2_755 3.8287(8) ?
Te K 2_655 3.9632(8) ?
Te K 4_566 4.0474(8) ?
Te K 3_766 4.1302(8) ?
V O2 . 1.627(3) yes
V O3 . 1.640(2) yes
V O4 . 1.803(2) yes
V O1 . 1.847(2) yes
V K 4_465 3.4227(18) ?
V K . 3.7994(19) ?
V K 2_655 3.8038(11) ?
V K 4_565 4.0272(9) ?
K O2 . 2.671(2) yes
K O2 4_566 2.712(3) yes
K O5 4_565 2.748(2) yes
K O5 . 2.756(3) yes
K O3 4_666 2.756(2) yes
K O1 4_666 2.844(3) yes
K O4 2_645 2.963(3) yes
K O3 1_655 2.990(2) yes
K V 4_666 3.4227(8) ?
K K 4_565 3.7190(7) ?
K K 4_566 3.7191(7) ?
O1 Te 3_665 1.920(2) ?
O1 K 4_465 2.845(3) ?
O2 K 4_565 2.712(3) ?
O3 K 4_465 2.756(2) ?
O3 K 1_455 2.990(2) ?
O4 K 2_655 2.963(3) ?
O5 Te 3_766 2.291(2) ?
O5 K 4_566 2.748(2) ?
